data_2236476
loop_
_publ_author_name
'Rivera, Augusto'
'Nerio, Luz Stella'
'R\'ios-Motta, Jaime'
'Ku\<cerakov\'a, Monika'
'Du\<sek, Michal'

_publ_section_title
;
 4,4'-Dimethyl-2,2'-[imidazolidine-1,3-diylbis(methylene)]diphenol
;
_journal_coeditor_code LR2083
_journal_issue 11
_journal_name_full 'Acta Crystallographica Section E'
_journal_page_first o3172
_journal_paper_doi 10.1107/S1600536812042808
_journal_volume 68
_journal_year 2012
_chemical_formula_iupac 'C19 H24 N2 O2'
_chemical_formula_moiety 'C19 H24 N2 O2'
_chemical_formula_sum 'C19 H24 N2 O2'
_chemical_formula_weight 312.4
_chemical_name_systematic
;
4,4'-Dimethyl-2,2'-[imidazolidine-1,3-diylbis(methylene)]diphenol
;
_space_group_IT_number 14
_symmetry_cell_setting monoclinic
_symmetry_space_group_name_Hall '-P 2yn'
_symmetry_space_group_name_H-M 'P 1 21/n 1'
_cell_angle_alpha 90
_cell_angle_beta 107.078(3)
_cell_angle_gamma 90
_cell_formula_units_Z 4
_cell_length_a 11.5029(4)
_cell_length_b 9.5001(3)
_cell_length_c 16.1874(6)
_cell_measurement_reflns_used 8356
_cell_measurement_temperature 120
_cell_measurement_theta_max 66.94
_cell_measurement_theta_min 4.02
_cell_volume 1690.94(10)
_computing_cell_refinement 'CrysAlis PRO (Agilent, 2010)'
_computing_data_collection 'CrysAlis PRO (Agilent, 2010)'
_computing_data_reduction 'CrysAlis PRO (Agilent, 2010)'
_computing_molecular_graphics 'DIAMOND (Brandenburg & Putz, 2005)'
_computing_publication_material '<i>JANA2006</i> (Pet\<r\'i\<cek <i>et al.</i>, 2006)'
_computing_structure_refinement '<i>JANA2006</i> (Pet\<r\'i\<cek <i>et al.</i>, 2006)'
_computing_structure_solution '<i>Superflip</i> (Palatinus & Chapuis 2007)'
_diffrn_ambient_temperature 120
_diffrn_detector_area_resol_mean 10.3784
_diffrn_measured_fraction_theta_full 0.99
_diffrn_measured_fraction_theta_max 0.99
_diffrn_measurement_device 'four-circles diffractometer'
_diffrn_measurement_device_type 'Agilent Xcalibur Atlas Gemini ultra'
_diffrn_measurement_method '\w scans'
_diffrn_radiation_monochromator mirror
_diffrn_radiation_source 'Enhance Ultra (Cu) X-ray source'
_diffrn_radiation_type 'Cu K\a'
_diffrn_radiation_wavelength 1.5418
_diffrn_reflns_av_R_equivalents 0.0205
_diffrn_reflns_av_sigmaI/netI 0.0115
_diffrn_reflns_limit_h_max 12
_diffrn_reflns_limit_h_min -13
_diffrn_reflns_limit_k_max 11
_diffrn_reflns_limit_k_min -11
_diffrn_reflns_limit_l_max 18
_diffrn_reflns_limit_l_min -19
_diffrn_reflns_number 12982
_diffrn_reflns_reduction_process
;
Integration of the CCD images was done by program CrysAlisPro
(Agilent Technologies, 2010). The same program was used for indexing of the
crystal shape and absorption correction.
;
_diffrn_reflns_theta_full 67.05
_diffrn_reflns_theta_max 67.05
_diffrn_reflns_theta_min 4.19
_diffrn_standards_number 0
_exptl_absorpt_coefficient_mu 0.633
_exptl_absorpt_correction_T_max 1
_exptl_absorpt_correction_T_min 0.573
_exptl_absorpt_correction_type multi-scan
_exptl_absorpt_process_details
;
(CrysAlis PRO; Agilent, 2010)
;
_exptl_crystal_colour white
_exptl_crystal_density_diffrn 1.2268
_exptl_crystal_description 'pyramidal shape'
_exptl_crystal_F_000 672
_exptl_crystal_size_max 0.248
_exptl_crystal_size_mid 0.215
_exptl_crystal_size_min 0.125
_refine_diff_density_max 0.16
_refine_diff_density_min -0.14
_refine_ls_extinction_coef 13E2(4)
_refine_ls_extinction_method 'B-C type 1 Gaussian isotropic (Becker & Coppens, 1974)'
_refine_ls_goodness_of_fit_ref 1.93
_refine_ls_hydrogen_treatment mixed
_refine_ls_number_constraints 90
_refine_ls_number_parameters 215
_refine_ls_number_reflns 3007
_refine_ls_number_restraints 0
_refine_ls_R_factor_all 0.0378
_refine_ls_R_factor_gt 0.0332
_refine_ls_shift/su_max 0.0004
_refine_ls_shift/su_mean 0.0001
_refine_ls_structure_factor_coef Fsqd
_refine_ls_weighting_details w=1/(\s^2^(I)+0.0016I^2^)
_refine_ls_weighting_scheme sigma
_refine_ls_wR_factor_gt 0.1013
_refine_ls_wR_factor_ref 0.1044
_reflns_number_gt 2648
_reflns_number_total 3007
_reflns_threshold_expression I>3\s(I)
_cod_data_source_file lr2083.cif
_cod_data_source_block I
_cod_database_code 2236476
_cod_database_fobs_code 2236476

loop_
_symmetry_equiv_pos_site_id
_symmetry_equiv_pos_as_xyz
1 x,y,z
2 -x+1/2,y+1/2,-z+1/2
3 -x,-y,-z
4 x+1/2,-y+1/2,z+1/2

loop_
_atom_site_type_symbol
_atom_site_label
_atom_site_fract_x
_atom_site_fract_y
_atom_site_fract_z
_atom_site_U_iso_or_equiv
_atom_site_adp_type
_atom_site_calc_flag
_atom_site_occupancy
_atom_site_symmetry_multiplicity
O O1 0.88856(7) 0.44965(9) 0.06241(5) 0.0310(3) Uani d 1 4
O O2 0.64693(7) 0.76997(9) -0.30769(6) 0.0290(3) Uani d 1 4
N N1 0.76722(9) 0.73615(10) -0.13993(6) 0.0266(3) Uani d 1 4
N N2 0.84361(8) 0.71755(10) 0.00889(6) 0.0261(3) Uani d 1 4
C C1 0.74585(10) 0.70626(11) -0.32261(7) 0.0251(3) Uani d 1 4
C C2 0.82536(10) 0.62323(11) -0.25869(7) 0.0243(3) Uani d 1 4
C C3 0.76676(10) 0.60644(12) 0.12013(7) 0.0247(3) Uani d 1 4
C C4 0.80273(10) 0.47037(12) 0.10465(7) 0.0267(4) Uani d 1 4
C C5 0.92398(10) 0.56062(11) -0.27747(7) 0.0245(3) Uani d 1 4
C C6 0.86516(11) 0.66039(12) -0.41913(7) 0.0290(4) Uani d 1 4
C C7 0.75212(11) 0.35433(13) 0.13319(8) 0.0313(4) Uani d 1 4
C C8 1.05237(11) 0.50485(13) -0.37565(8) 0.0305(4) Uani d 1 4
C C9 0.72950(10) 0.71770(12) -0.06231(7) 0.0273(4) Uani d 1 4
C C10 0.94551(10) 0.57626(12) -0.35724(7) 0.0261(4) Uani d 1 4
C C11 0.80246(10) 0.60126(12) -0.17246(7) 0.0256(4) Uani d 1 4
C C12 0.67858(10) 0.62103(12) 0.16280(7) 0.0262(4) Uani d 1 4
C C13 0.66608(11) 0.37235(13) 0.17686(8) 0.0315(4) Uani d 1 4
C C14 0.91127(11) 0.83498(14) -0.01388(8) 0.0336(4) Uani d 1 4
C C15 0.87305(12) 0.83398(13) -0.11242(8) 0.0335(4) Uani d 1 4
C C16 0.62725(10) 0.50583(12) 0.19224(7) 0.0280(4) Uani d 1 4
C C17 0.76650(11) 0.72510(12) -0.40199(8) 0.0283(4) Uani d 1 4
C C18 0.82742(10) 0.73307(12) 0.09490(7) 0.0272(4) Uani d 1 4
C C19 0.53567(12) 0.52729(15) 0.24135(9) 0.0374(4) Uani d 1 4
H H1c5 0.979186 0.504614 -0.233853 0.0294 Uiso d 1 4
H H1c6 0.878406 0.67367 -0.474459 0.0348 Uiso d 1 4
H H1c7 0.776818 0.261183 0.122626 0.0375 Uiso d 1 4
H H1c8 1.072127 0.552979 -0.421921 0.0366 Uiso d 1 4
H H2c8 1.121122 0.507333 -0.324784 0.0366 Uiso d 1 4
H H3c8 1.031868 0.408791 -0.391977 0.0366 Uiso d 1 4
H H1c9 0.689835 0.628276 -0.064525 0.0327 Uiso d 1 4
H H2c9 0.680476 0.796361 -0.055893 0.0327 Uiso d 1 4
H H1c11 0.738473 0.533616 -0.178617 0.0307 Uiso d 1 4
H H2c11 0.874835 0.565476 -0.131679 0.0307 Uiso d 1 4
H H1c12 0.652179 0.713903 0.172286 0.0315 Uiso d 1 4
H H1c13 0.632626 0.291154 0.196901 0.0378 Uiso d 1 4
H H1c14 0.996946 0.816774 0.007957 0.0403 Uiso d 1 4
H H2c14 0.886032 0.921709 0.006006 0.0403 Uiso d 1 4
H H1c15 0.848056 0.926862 -0.133682 0.0402 Uiso d 1 4
H H2c15 0.938576 0.798444 -0.131927 0.0402 Uiso d 1 4
H H1c17 0.712548 0.782964 -0.445198 0.034 Uiso d 1 4
H H1c18 0.77967 0.81553 0.09603 0.0327 Uiso d 1 4
H H2c18 0.905134 0.747643 0.136757 0.0327 Uiso d 1 4
H H1c19 0.480459 0.601158 0.21462 0.0449 Uiso d 1 4
H H2c19 0.491052 0.441692 0.240675 0.0449 Uiso d 1 4
H H3c19 0.577222 0.552689 0.300002 0.0449 Uiso d 1 4
H H1 0.6668(13) 0.7721(15) -0.2481(11) 0.0348 Uiso d 1 4
H H2 0.8974(14) 0.5333(17) 0.0373(10) 0.0372 Uiso d 1 4

loop_
_atom_site_aniso_label
_atom_site_aniso_U_11
_atom_site_aniso_U_22
_atom_site_aniso_U_33
_atom_site_aniso_U_12
_atom_site_aniso_U_13
_atom_site_aniso_U_23
_atom_site_aniso_type_symbol
O1 0.0325(5) 0.0315(5) 0.0289(4) 0.0074(3) 0.0088(3) -0.0025(3) O
O2 0.0265(4) 0.0304(5) 0.0291(5) 0.0048(3) 0.0066(3) 0.0029(3) O
N1 0.0280(5) 0.0255(5) 0.0267(5) 0.0009(4) 0.0087(4) 0.0016(4) N
N2 0.0238(5) 0.0292(5) 0.0253(5) -0.0011(4) 0.0073(4) -0.0005(4) N
C1 0.0243(6) 0.0208(5) 0.0284(6) -0.0011(4) 0.0050(4) -0.0012(4) C
C2 0.0246(5) 0.0209(5) 0.0257(6) -0.0031(4) 0.0048(4) 0.0003(4) C
C3 0.0251(5) 0.0261(6) 0.0203(5) 0.0005(4) 0.0026(4) -0.0016(4) C
C4 0.0262(6) 0.0287(6) 0.0216(5) 0.0036(4) 0.0016(4) -0.0029(4) C
C5 0.0243(5) 0.0202(5) 0.0265(6) -0.0012(4) 0.0034(4) 0.0007(4) C
C6 0.0345(6) 0.0273(6) 0.0248(6) -0.0022(5) 0.0081(5) -0.0005(4) C
C7 0.0379(7) 0.0239(6) 0.0273(6) 0.0035(5) 0.0023(5) -0.0017(5) C
C8 0.0311(6) 0.0295(6) 0.0311(6) -0.0002(5) 0.0096(5) -0.0028(5) C
C9 0.0244(6) 0.0298(6) 0.0276(6) 0.0021(4) 0.0075(5) 0.0014(4) C
C10 0.0268(6) 0.0224(5) 0.0281(6) -0.0032(4) 0.0065(4) -0.0020(4) C
C11 0.0246(5) 0.0239(5) 0.0277(6) 0.0007(4) 0.0070(4) 0.0029(4) C
C12 0.0265(6) 0.0245(6) 0.0260(5) 0.0025(4) 0.0050(4) -0.0004(4) C
C13 0.0356(6) 0.0263(6) 0.0291(6) -0.0046(5) 0.0041(5) 0.0024(5) C
C14 0.0305(6) 0.0366(7) 0.0344(6) -0.0081(5) 0.0106(5) -0.0007(5) C
C15 0.0405(7) 0.0263(6) 0.0341(7) -0.0053(5) 0.0114(5) 0.0014(5) C
C16 0.0254(6) 0.0292(6) 0.0260(6) -0.0012(4) 0.0025(5) 0.0023(5) C
C17 0.0315(6) 0.0243(6) 0.0261(6) 0.0006(4) 0.0036(5) 0.0032(4) C
C18 0.0286(6) 0.0266(6) 0.0268(6) -0.0008(4) 0.0086(5) -0.0036(4) C
C19 0.0332(7) 0.0377(7) 0.0435(7) 0.0000(5) 0.0147(6) 0.0070(5) C

loop_
_atom_type_symbol
_atom_type_scat_dispersion_real
_atom_type_scat_dispersion_imag
_atom_type_scat_source
C 0.0181 0.0091 'International Tables Vol C tables 4.2.6.8 and 6.1.1.1'
H 0.0000 0.0000 'International Tables Vol C tables 4.2.6.8 and 6.1.1.1'
N 0.0311 0.0180 'International Tables Vol C tables 4.2.6.8 and 6.1.1.1'
O 0.0492 0.0322 'International Tables Vol C tables 4.2.6.8 and 6.1.1.1'

loop_
_geom_angle_atom_site_label_1
_geom_angle_atom_site_label_2
_geom_angle_atom_site_label_3
_geom_angle
C4 O1 H2 106.8(11)
C1 O2 H1 103.3(10)
C9 N1 C11 112.56(9)
C9 N1 C15 103.97(9)
C11 N1 C15 111.06(9)
C9 N2 C14 102.68(9)
C9 N2 C18 114.29(9)
C14 N2 C18 112.76(9)
O2 C1 C2 120.83(11)
O2 C1 C17 118.92(9)
C2 C1 C17 120.26(11)
C1 C2 C5 118.38(11)
C1 C2 C11 120.41(11)
C5 C2 C11 121.20(9)
C4 C3 C12 118.48(11)
C4 C3 C18 120.22(11)
C12 C3 C18 121.22(10)
O1 C4 C3 121.02(11)
O1 C4 C7 119.10(11)
C3 C4 C7 119.88(12)
C2 C5 C10 122.38(9)
C2 C5 H1c5 118.81
C10 C5 H1c5 118.81
C10 C6 C17 121.16(12)
C10 C6 H1c6 119.42
C17 C6 H1c6 119.42
C4 C7 C13 120.28(11)
C4 C7 H1c7 119.86
C13 C7 H1c7 119.86
C10 C8 H1c8 109.47
C10 C8 H2c8 109.47
C10 C8 H3c8 109.47
H1c8 C8 H2c8 109.47
H1c8 C8 H3c8 109.47
H2c8 C8 H3c8 109.47
N1 C9 N2 104.65(9)
N1 C9 H1c9 109.47
N1 C9 H2c9 109.47
N2 C9 H1c9 109.47
N2 C9 H2c9 109.47
H1c9 C9 H2c9 113.89
C5 C10 C6 117.74(11)
C5 C10 C8 120.83(9)
C6 C10 C8 121.43(11)
N1 C11 C2 110.39(9)
N1 C11 H1c11 109.47
N1 C11 H2c11 109.47
C2 C11 H1c11 109.47
C2 C11 H2c11 109.47
H1c11 C11 H2c11 108.54
C3 C12 C16 122.39(11)
C3 C12 H1c12 118.8
C16 C12 H1c12 118.81
C7 C13 C16 121.26(12)
C7 C13 H1c13 119.37
C16 C13 H1c13 119.37
N2 C14 C15 104.28(9)
N2 C14 H1c14 109.47
N2 C14 H2c14 109.47
C15 C14 H1c14 109.47
C15 C14 H2c14 109.47
H1c14 C14 H2c14 114.2
N1 C15 C14 105.98(11)
N1 C15 H1c15 109.47
N1 C15 H2c15 109.47
C14 C15 H1c15 109.47
C14 C15 H2c15 109.47
H1c15 C15 H2c15 112.75
C12 C16 C13 117.69(12)
C12 C16 C19 120.40(11)
C13 C16 C19 121.88(12)
C1 C17 C6 120.07(10)
C1 C17 H1c17 119.97
C6 C17 H1c17 119.97
N2 C18 C3 112.06(9)
N2 C18 H1c18 109.47
N2 C18 H2c18 109.47
C3 C18 H1c18 109.47
C3 C18 H2c18 109.47
H1c18 C18 H2c18 106.76
C16 C19 H1c19 109.47
C16 C19 H2c19 109.47
C16 C19 H3c19 109.47
H1c19 C19 H2c19 109.47
H1c19 C19 H3c19 109.47
H2c19 C19 H3c19 109.47

loop_
_geom_bond_atom_site_label_1
_geom_bond_atom_site_label_2
_geom_bond_distance
O1 C4 1.3701(16)
O1 H2 0.912(17)
O2 C1 1.3715(15)
O2 H1 0.923(17)
N1 C9 1.4552(17)
N1 C11 1.4863(15)
N1 C15 1.4919(15)
N2 C9 1.4707(13)
N2 C14 1.4678(17)
N2 C18 1.4652(17)
C1 C2 1.4048(14)
C1 C17 1.3852(18)
C2 C5 1.3913(17)
C2 C11 1.5091(18)
C3 C4 1.4022(16)
C3 C12 1.3917(18)
C3 C18 1.5061(17)
C4 C7 1.3876(18)
C5 C10 1.3923(18)
C5 H1c5 0.96
C6 C10 1.3974(15)
C6 C17 1.3884(18)
C6 H1c6 0.96
C7 C13 1.385(2)
C7 H1c7 0.96
C8 C10 1.5084(18)
C8 H1c8 0.96
C8 H2c8 0.96
C8 H3c8 0.96
C9 H1c9 0.96
C9 H2c9 0.96
C11 H1c11 0.96
C11 H2c11 0.96
C12 C16 1.3924(17)
C12 H1c12 0.96
C13 C16 1.3909(17)
C13 H1c13 0.96
C14 C15 1.5250(17)
C14 H1c14 0.96
C14 H2c14 0.96
C15 H1c15 0.96
C15 H2c15 0.96
C16 C19 1.508(2)
C17 H1c17 0.96
C18 H1c18 0.96
C18 H2c18 0.96
C19 H1c19 0.96
C19 H2c19 0.96
C19 H3c19 0.96

loop_
_geom_hbond_atom_site_label_D
_geom_hbond_atom_site_label_H
_geom_hbond_atom_site_label_A
_geom_hbond_site_symmetry_A
_geom_hbond_distance_DH
_geom_hbond_distance_HA
_geom_hbond_distance_DA
_geom_hbond_angle_DHA
_geom_hbond_publ_flag
O1 H2 N2 . 0.912(17) 1.869(16) 2.6893(13) 148.6(16) y
O2 H1 N1 . 0.923(17) 1.825(15) 2.6807(12) 153.0(15) y
C17 H1c17 O1 2_654 0.96 2.48 3.4286(14) 168.38 y

loop_
_cod_related_entry_id
_cod_related_entry_database
_cod_related_entry_code
1 ChemSpider 30658126
